data_2208766
loop_
_publ_author_name
'Xu, Jian-Fu'
'Chen, Ping'
'Zhuang, Rubin'
'Huang, Chang-Cang'
'Zhang, Han-Hui'

_publ_section_title
;
 <i>catena</i>-Poly[1,2-ethylenediammonium
 [[nitratouranyl]-\m~3~-phosphito] dihydrate]
;
_journal_coeditor_code XU2007
_journal_issue 4
_journal_name_full 'Acta Crystallographica Section E'
_journal_page_first m763
_journal_page_last m764
_journal_paper_doi 10.1107/S1600536806008476
_journal_volume 62
_journal_year 2006
_chemical_formula_iupac '(C2 H10 N2) [U (H P O3) (N O3) O2], 2H2 O'
_chemical_formula_moiety 'C2 H10 N2 2+, H2 N2 O16 P2 U2, 2H2 O'
_chemical_formula_sum 'C2 H16 N4 O18 P2 U2'
_chemical_formula_weight 922.18
_chemical_name_systematic
;catena-Poly[1,2-ethylenediammonium [[nitratouranyl]-\m~3~-phosphito]
 dihydrate]
;
_space_group_IT_number 2
_symmetry_cell_setting triclinic
_symmetry_space_group_name_Hall '-P 1'
_symmetry_space_group_name_H-M 'P -1'
_atom_sites_solution_hydrogens geom
_atom_sites_solution_primary direct
_atom_sites_solution_secondary difmap
_audit_creation_method SHELXL-97
_cell_angle_alpha 108.522(7)
_cell_angle_beta 100.469(8)
_cell_angle_gamma 102.125(9)
_cell_formula_units_Z 1
_cell_length_a 7.0106(17)
_cell_length_b 7.643(2)
_cell_length_c 9.8460(10)
_cell_measurement_reflns_used 3075
_cell_measurement_temperature 298(2)
_cell_measurement_theta_max 27.5
_cell_measurement_theta_min 2.3
_cell_volume 471.19(18)
_computing_cell_refinement PROCESS-AUTO
_computing_data_collection 'PROCESS-AUTO (Rigaku, 1998)'
_computing_data_reduction 'CrystalStructure (Rigaku/MSC, 2002)'
_computing_molecular_graphics 'SHELXTL (Sheldrick, 2001)'
_computing_publication_material SHELXTL
_computing_structure_refinement 'SHELXL97 (Sheldrick, 1997)'
_computing_structure_solution 'SHELXS97 (Sheldrick, 1997)'
_diffrn_ambient_temperature 298(2)
_diffrn_measured_fraction_theta_full 0.97
_diffrn_measured_fraction_theta_max 0.97
_diffrn_measurement_device_type 'Rigaku R-AXIS RAPID'
_diffrn_measurement_method \w
_diffrn_radiation_monochromator graphite
_diffrn_radiation_source 'rotor target'
_diffrn_radiation_type MoK\a
_diffrn_radiation_wavelength 0.71073
_diffrn_reflns_av_R_equivalents 0.038
_diffrn_reflns_av_sigmaI/netI 0.023
_diffrn_reflns_limit_h_max 8
_diffrn_reflns_limit_h_min -9
_diffrn_reflns_limit_k_max 9
_diffrn_reflns_limit_k_min -9
_diffrn_reflns_limit_l_max 11
_diffrn_reflns_limit_l_min -12
_diffrn_reflns_number 3928
_diffrn_reflns_theta_full 27.5
_diffrn_reflns_theta_max 27.5
_diffrn_reflns_theta_min 2.3
_diffrn_standards_interval_count 0
_diffrn_standards_interval_time 0
_diffrn_standards_number 0
_exptl_absorpt_coefficient_mu 17.427
_exptl_absorpt_correction_T_max 0.342
_exptl_absorpt_correction_T_min 0.040
_exptl_absorpt_correction_type multi-scan
_exptl_absorpt_process_details '(ABSCOR; Higashi, 1995)'
_exptl_crystal_colour Yellow
_exptl_crystal_density_diffrn 3.250
_exptl_crystal_density_method 'not measured'
_exptl_crystal_description Needle
_exptl_crystal_F_000 414
_exptl_crystal_size_max 0.58
_exptl_crystal_size_mid 0.17
_exptl_crystal_size_min 0.06
_refine_diff_density_max 1.53
_refine_diff_density_min -1.31
_refine_ls_extinction_method none
_refine_ls_goodness_of_fit_ref 1.173
_refine_ls_hydrogen_treatment constr
_refine_ls_matrix_type full
_refine_ls_number_parameters 131
_refine_ls_number_reflns 2086
_refine_ls_number_restraints 0
_refine_ls_restrained_S_all 1.173
_refine_ls_R_factor_all 0.028
_refine_ls_R_factor_gt 0.025
_refine_ls_shift/su_max 0.002
_refine_ls_shift/su_mean 0.000
_refine_ls_structure_factor_coef Fsqd
_refine_ls_weighting_details 'calc w=1/[\s^2^(Fo^2^)+(0.0529P)^2^+0.6522P] where P=(Fo^2^+2Fc^2^)/3'
_refine_ls_weighting_scheme calc
_refine_ls_wR_factor_gt 0.077
_refine_ls_wR_factor_ref 0.078
_reflns_number_gt 1949
_reflns_number_total 2086
_reflns_threshold_expression I>2\s(I)
_cod_data_source_file xu2007.cif
_cod_data_source_block I
_cod_depositor_comments
;
The following automatic conversions were performed:
'_symmetry_cell_setting' value 'Triclinic' changed to 'triclinic'
according to '/home/saulius/struct/CIF-dictionaries/cif_core.dic'
dictionary named 'cif_core.dic' version 2.4.1 from 2010-06-29.

Automatic conversion script
Id: cif_fix_enum 1527 2010-12-29 10:47:43Z saulius 

The following automatic conversions were performed:

'_symmetry_cell_setting' value 'Triclinic' changed to 'triclinic'
according to /home/saulius/struct/CIF-dictionaries/cif_core.dic
dictionary named 'cif_core.dic' version 2.4.1 from 2010-06-29.

Automatic conversion script
Id: cif_fix_values 1715 2011-07-08 13:25:40Z adriana 
;
_cod_original_cell_volume 471.20(18)
_cod_database_code 2208766
_cod_database_fobs_code 2208766

loop_
_symmetry_equiv_pos_as_xyz
'x, y, z'
'-x, -y, -z'

loop_
_atom_site_type_symbol
_atom_site_label
_atom_site_fract_x
_atom_site_fract_y
_atom_site_fract_z
_atom_site_U_iso_or_equiv
_atom_site_adp_type
_atom_site_calc_flag
_atom_site_refinement_flags
_atom_site_occupancy
U U1 0.35166(3) 0.77670(3) 0.16936(2) 0.01811(10) Uani d . 1
P P1 -0.1796(2) 0.7259(2) 0.06503(19) 0.0190(3) Uani d . 1
H H -0.166(13) 0.883(12) 0.030(9) 0.023 Uiso d . 1
O O1 0.4131(8) 0.7778(8) 0.3536(6) 0.0285(11) Uani d . 1
O O2 0.2936(9) 0.7832(9) -0.0115(7) 0.0359(13) Uani d . 1
O O3 0.0156(7) 0.7422(8) 0.1682(6) 0.0272(10) Uani d . 1
O O4 -0.2416(8) 0.5540(7) -0.0798(6) 0.0292(11) Uani d . 1
O O5 -0.3388(7) 0.7277(8) 0.1513(6) 0.0324(12) Uani d . 1
O O6 0.3036(8) 1.1068(8) 0.2811(7) 0.0383(13) Uani d . 1
O O7 0.6024(8) 1.1064(8) 0.2590(6) 0.0363(12) Uani d . 1
O O8 0.5373(14) 1.3781(9) 0.3547(10) 0.067(2) Uani d . 1
O OW1 0.9858(10) 0.5959(9) 0.6801(7) 0.0428(14) Uani d . 1
H H1W 0.9047 0.5561 0.7214 0.051 Uiso d R 1
H H2W 1.0922 0.6416 0.7465 0.051 Uiso d R 1
N N1 0.4829(11) 1.2044(9) 0.2995(8) 0.0349(14) Uani d . 1
N N2 1.1369(10) 1.2637(9) 0.5525(8) 0.0328(14) Uani d . 1
H H2A 1.0892 1.3620 0.5423 0.049 Uiso calc R 1
H H2B 1.2388 1.2543 0.5075 0.049 Uiso calc R 1
H H2C 1.1845 1.2870 0.6508 0.049 Uiso calc R 1
C C1 0.9695(11) 1.0794(10) 0.4818(8) 0.0288(15) Uani d . 1
H H1A 0.8489 1.0977 0.5169 0.035 Uiso calc R 1
H H1B 0.9325 1.0436 0.3726 0.035 Uiso calc R 1

loop_
_atom_site_aniso_label
_atom_site_aniso_U_11
_atom_site_aniso_U_22
_atom_site_aniso_U_33
_atom_site_aniso_U_12
_atom_site_aniso_U_13
_atom_site_aniso_U_23
U1 0.01050(14) 0.02447(15) 0.01702(14) 0.00560(9) 0.00366(9) 0.00430(10)
P1 0.0122(7) 0.0191(7) 0.0231(8) 0.0051(6) 0.0045(6) 0.0044(6)
O1 0.026(3) 0.031(3) 0.027(3) 0.008(2) 0.007(2) 0.010(2)
O2 0.027(3) 0.051(3) 0.032(3) 0.011(3) 0.010(2) 0.017(3)
O3 0.012(2) 0.039(3) 0.028(2) 0.0098(19) 0.0080(19) 0.007(2)
O4 0.026(3) 0.029(3) 0.026(2) 0.008(2) 0.006(2) 0.003(2)
O5 0.014(2) 0.038(3) 0.039(3) 0.012(2) 0.009(2) 0.003(2)
O6 0.026(3) 0.032(3) 0.051(3) 0.009(2) 0.008(2) 0.008(2)
O7 0.026(3) 0.039(3) 0.039(3) 0.002(2) 0.008(2) 0.013(2)
O8 0.082(6) 0.022(3) 0.075(5) 0.000(3) 0.006(4) 0.010(3)
OW1 0.041(3) 0.049(4) 0.044(3) 0.012(3) 0.013(3) 0.023(3)
N1 0.035(3) 0.028(3) 0.038(4) 0.011(3) 0.004(3) 0.009(3)
N2 0.032(3) 0.024(3) 0.037(3) 0.007(3) 0.001(3) 0.009(3)
C1 0.022(3) 0.032(4) 0.028(3) 0.011(3) 0.002(3) 0.006(3)

loop_
_atom_type_symbol
_atom_type_description
_atom_type_scat_dispersion_real
_atom_type_scat_dispersion_imag
_atom_type_scat_source
C C 0.0033 0.0016 'International Tables Vol C Tables 4.2.6.8 and 6.1.1.4'
H H 0.0000 0.0000 'International Tables Vol C Tables 4.2.6.8 and 6.1.1.4'
N N 0.0061 0.0033 'International Tables Vol C Tables 4.2.6.8 and 6.1.1.4'
O O 0.0106 0.0060 'International Tables Vol C Tables 4.2.6.8 and 6.1.1.4'
P P 0.1023 0.0942 'International Tables Vol C Tables 4.2.6.8 and 6.1.1.4'
U U -9.6767 9.6646 'International Tables Vol C Tables 4.2.6.8 and 6.1.1.4'

loop_
_geom_angle_atom_site_label_1
_geom_angle_atom_site_label_2
_geom_angle_atom_site_label_3
_geom_angle_site_symmetry_1
_geom_angle_site_symmetry_3
_geom_angle
O2 U1 O1 . . 178.3(2)
O2 U1 O4 . 2_565 92.5(3)
O1 U1 O4 . 2_565 89.2(2)
O2 U1 O5 . 1_655 92.2(2)
O1 U1 O5 . 1_655 87.9(2)
O4 U1 O5 2_565 1_655 83.55(19)
O2 U1 O3 . . 89.2(2)
O1 U1 O3 . . 91.1(2)
O4 U1 O3 2_565 . 82.01(19)
O5 U1 O3 1_655 . 165.5(2)
O2 U1 O7 . . 89.0(2)
O1 U1 O7 . . 89.4(2)
O4 U1 O7 2_565 . 157.0(2)
O5 U1 O7 1_655 . 73.4(2)
O3 U1 O7 . . 120.98(19)
O2 U1 O6 . . 91.2(3)
O1 U1 O6 . . 87.3(2)
O4 U1 O6 2_565 . 152.58(19)
O5 U1 O6 1_655 . 123.44(18)
O3 U1 O6 . . 70.88(18)
O7 U1 O6 . . 50.19(19)
O2 U1 N1 . . 90.0(3)
O1 U1 N1 . . 88.3(2)
O4 U1 N1 2_565 . 176.65(19)
O5 U1 N1 1_655 . 98.5(2)
O3 U1 N1 . . 95.89(19)
O7 U1 N1 . . 25.1(2)
O6 U1 N1 . . 25.06(19)
O3 P1 O4 . . 113.3(3)
O3 P1 O5 . . 107.3(3)
O4 P1 O5 . . 113.3(3)
O3 P1 H . . 111(4)
O4 P1 H . . 107(4)
O5 P1 H . . 105(4)
P1 O3 U1 . . 138.6(3)
P1 O4 U1 . 2_565 140.6(3)
P1 O5 U1 . 1_455 147.0(4)
N1 O6 U1 . . 97.1(4)
N1 O7 U1 . . 97.4(4)
H1W OW1 H2W . . 102.4
O8 N1 O6 . . 122.2(8)
O8 N1 O7 . . 122.4(8)
O6 N1 O7 . . 115.3(6)
O8 N1 U1 . . 178.9(7)
O6 N1 U1 . . 57.8(4)
O7 N1 U1 . . 57.5(4)
C1 N2 H2A . . 109.5
C1 N2 H2B . . 109.5
H2A N2 H2B . . 109.5
C1 N2 H2C . . 109.5
H2A N2 H2C . . 109.5
H2B N2 H2C . . 109.5
C1 C1 N2 2_776 . 111.3(7)
C1 C1 H1A 2_776 . 109.4
N2 C1 H1A . . 109.4
C1 C1 H1B 2_776 . 109.4
N2 C1 H1B . . 109.4
H1A C1 H1B . . 108.0

loop_
_geom_bond_atom_site_label_1
_geom_bond_atom_site_label_2
_geom_bond_site_symmetry_2
_geom_bond_distance
_geom_bond_publ_flag
U1 O1 . 1.784(5) y
U1 O2 . 1.772(6) y
U1 O3 . 2.313(5) y
U1 O4 2_565 2.298(5) y
U1 O5 1_655 2.307(5) y
U1 O6 . 2.534(6) y
U1 O7 . 2.526(5) y
U1 N1 . 2.970(7) ?
P1 O3 . 1.504(5) ?
P1 O4 . 1.515(5) ?
P1 O5 . 1.520(5) ?
P1 H . 1.34(8) ?
O6 N1 . 1.268(9) ?
O7 N1 . 1.272(9) ?
O8 N1 . 1.207(9) ?
OW1 H1W . 0.8199 ?
OW1 H2W . 0.8210 ?
N2 C1 . 1.494(9) ?
N2 H2A . 0.9100 ?
N2 H2B . 0.9100 ?
N2 H2C . 0.9100 ?
C1 C1 2_776 1.491(14) ?
C1 H1A . 0.9900 ?
C1 H1B . 0.9900 ?

loop_
_geom_hbond_atom_site_label_D
_geom_hbond_atom_site_label_H
_geom_hbond_atom_site_label_A
_geom_hbond_site_symmetry_A
_geom_hbond_distance_DH
_geom_hbond_distance_HA
_geom_hbond_distance_DA
_geom_hbond_angle_DHA
N2 H2A OW1 1_565 0.91 2.22 2.955(10) 138
N2 H2A OW1 2_776 0.91 2.30 2.893(10) 123
N2 H2B O6 1_655 0.91 2.33 3.104(10) 143
N2 H2C O3 2_676 0.91 2.49 3.136(9) 128
N2 H2C O5 2_676 0.91 2.10 2.975(9) 161
OW1 H1W O4 1_656 0.82 2.37 3.142(9) 157
OW1 H2W O2 1_656 0.82 2.31 3.080(9) 156
